data_4326845
loop_
_publ_author_name
'M. Kaliva'
'C. Gabriel'
'C. P. Raptopoulou'
'A. Terzis'
'G. Voyiatzis'
'M. Zervou'
'C. Mateescu'
'A. Salifoglou'

_publ_section_title
;
 A Unique Dinuclear Mixed V(V) Oxo-peroxo Complex in the Structural
 Speciation of the Ternary V(V)-Peroxo-citrate System. Potential
 Mechanistic and Structural Insight into the Aqueous Synthetic Chemistry
 of Dinuclear V(V)-Citrate Species with H2O2
;
_journal_name_full 'Inorganic Chemistry'
_journal_page_first 11423
_journal_page_last 11436
_journal_paper_doi 10.1021/ic201204s
_journal_volume 50
_journal_year 2011
_chemical_formula_sum 'C12 H29 N4 O20.5 V2'
_chemical_formula_weight 659.27
_chemical_name_systematic
;
 ?
;
_space_group_IT_number 15
_symmetry_cell_setting monoclinic
_symmetry_space_group_name_Hall '-I 2ya'
_symmetry_space_group_name_H-M 'I 1 2/a 1'
_atom_sites_solution_hydrogens geom
_atom_sites_solution_primary direct
_atom_sites_solution_secondary difmap
_audit_creation_method SHELXL-97
_cell_angle_alpha 90.00
_cell_angle_beta 95.193(14)
_cell_angle_gamma 90.00
_cell_formula_units_Z 8
_cell_length_a 20.833(8)
_cell_length_b 9.235(4)
_cell_length_c 25.678(11)
_cell_measurement_reflns_used 25
_cell_measurement_temperature 298
_cell_measurement_theta_max 11.0
_cell_measurement_theta_min 5.5
_cell_volume 4920(4)
_computing_structure_refinement 'SHELXL-97 (Sheldrick, 1997)'
_computing_structure_solution 'SHELXS-97 (Sheldrick, 1997)'
_diffrn_ambient_temperature 298
_diffrn_measured_fraction_theta_full 0.999
_diffrn_measured_fraction_theta_max 0.999
_diffrn_measurement_device_type 'Crystal Logic Dual Goniometer'
_diffrn_measurement_method '\q/2\q scans'
_diffrn_radiation_monochromator graphite
_diffrn_radiation_source 'fine-focus sealed tube'
_diffrn_radiation_type MoK\a
_diffrn_radiation_wavelength 0.71073
_diffrn_reflns_av_R_equivalents 0.0117
_diffrn_reflns_av_sigmaI/netI 0.0463
_diffrn_reflns_limit_h_max 24
_diffrn_reflns_limit_h_min -24
_diffrn_reflns_limit_k_max 0
_diffrn_reflns_limit_k_min -10
_diffrn_reflns_limit_l_max 30
_diffrn_reflns_limit_l_min 0
_diffrn_reflns_number 4443
_diffrn_reflns_theta_full 24.99
_diffrn_reflns_theta_max 24.99
_diffrn_reflns_theta_min 1.96
_diffrn_standards_decay_% 2.9
_diffrn_standards_interval_count 97
_diffrn_standards_number 3
_exptl_absorpt_coefficient_mu 0.862
_exptl_absorpt_correction_type none
_exptl_crystal_colour orange
_exptl_crystal_density_diffrn 1.780
_exptl_crystal_description parallelepiped
_exptl_crystal_F_000 2712
_exptl_crystal_size_max 0.45
_exptl_crystal_size_mid 0.22
_exptl_crystal_size_min 0.06
_refine_diff_density_max 0.830
_refine_diff_density_min -0.396
_refine_diff_density_rms 0.071
_refine_ls_extinction_method none
_refine_ls_goodness_of_fit_ref 1.059
_refine_ls_hydrogen_treatment mixed
_refine_ls_matrix_type full
_refine_ls_number_parameters 443
_refine_ls_number_reflns 4331
_refine_ls_number_restraints 20
_refine_ls_restrained_S_all 1.059
_refine_ls_R_factor_all 0.0489
_refine_ls_R_factor_gt 0.0417
_refine_ls_shift/su_max 0.004
_refine_ls_shift/su_mean 0.000
_refine_ls_structure_factor_coef Fsqd
_refine_ls_weighting_details 'calc w=1/[\s^2^(Fo^2^)+(0.0420P)^2^+13.9441P] where P=(Fo^2^+2Fc^2^)/3'
_refine_ls_weighting_scheme calc
_refine_ls_wR_factor_gt 0.1069
_refine_ls_wR_factor_ref 0.1155
_reflns_number_gt 3783
_reflns_number_total 4331
_reflns_threshold_expression >2sigma(I)
_cod_data_source_file ic201204s_si_002.cif
_cod_data_source_block salv184
_cod_original_formula_sum 'C12 H29 N4 O20.50 V2'
_cod_database_code 4326845

loop_
_symmetry_equiv_pos_as_xyz
'x, y, z'
'x+1/2, -y, z'
'x+1/2, y+1/2, z+1/2'
'x+1, -y+1/2, z+1/2'
'-x, -y, -z'
'-x-1/2, y, -z'
'-x+1/2, -y+1/2, -z+1/2'
'-x, y+1/2, -z+1/2'

loop_
_atom_site_label
_atom_site_type_symbol
_atom_site_fract_x
_atom_site_fract_y
_atom_site_fract_z
_atom_site_U_iso_or_equiv
_atom_site_adp_type
_atom_site_occupancy
_atom_site_symmetry_multiplicity
_atom_site_calc_flag
_atom_site_refinement_flags
V1 V 0.14856(2) -0.01054(5) 0.186967(18) 0.02929(15) Uani 1 1 d .
V2 V 0.15041(2) 0.25382(5) 0.10581(2) 0.03276(16) Uani 1 1 d .
O3 O 0.09317(9) 0.1500(2) 0.15240(7) 0.0287(4) Uani 1 1 d .
O5 O 0.07165(10) 0.3765(2) 0.10003(8) 0.0385(5) Uani 1 1 d .
O11 O 0.10881(11) -0.1486(3) 0.11855(8) 0.0408(5) Uani 1 1 d .
O13 O 0.19460(9) 0.0719(2) 0.12826(7) 0.0283(4) Uani 1 1 d .
O15 O 0.22490(10) -0.1493(2) 0.18301(8) 0.0364(5) Uani 1 1 d .
O21 O 0.12356(11) -0.1692(3) 0.22650(9) 0.0448(6) Uani 1 1 d .
O22 O 0.07357(11) -0.0662(3) 0.21761(9) 0.0429(5) Uani 1 1 d .
O31 O 0.18424(10) 0.0871(3) 0.23229(8) 0.0391(5) Uani 1 1 d .
O41 O 0.20229(13) 0.3709(3) 0.13099(11) 0.0569(7) Uani 1 1 d .
O42 O 0.15942(13) 0.2433(3) 0.04360(9) 0.0504(6) Uani 1 1 d .
C1 C -0.01040(15) 0.0472(4) 0.07163(12) 0.0357(7) Uani 1 1 d .
O1 O -0.05011(15) -0.0523(4) 0.05199(11) 0.0644(9) Uani 1 1 d .
O2 O 0.02877(12) 0.1069(3) 0.04652(9) 0.0499(6) Uani 1 1 d .
C2 C -0.01856(15) 0.0795(4) 0.12741(12) 0.0339(6) Uani 1 1 d .
C3 C 0.02778(13) 0.1938(3) 0.15282(11) 0.0291(6) Uani 1 1 d .
C4 C 0.02112(14) 0.3328(3) 0.12036(11) 0.0330(6) Uani 1 1 d .
O4 O -0.03109(11) 0.3957(3) 0.11413(9) 0.0448(6) Uani 1 1 d .
C5 C 0.00921(14) 0.2210(3) 0.20852(11) 0.0306(6) Uani 1 1 d .
C6 C 0.05539(14) 0.3220(3) 0.23945(12) 0.0329(6) Uani 1 1 d .
O6 O 0.07030(11) 0.4388(3) 0.21935(9) 0.0456(6) Uani 1 1 d .
O7 O 0.07555(11) 0.2815(3) 0.28526(9) 0.0433(5) Uani 1 1 d .
C11 C 0.12476(15) -0.1708(4) 0.07258(12) 0.0383(7) Uani 1 1 d .
O12 O 0.09202(14) -0.2438(3) 0.03929(10) 0.0605(7) Uani 1 1 d .
C12 C 0.18590(16) -0.1005(4) 0.05629(12) 0.0363(7) Uani 1 1 d .
C13 C 0.22954(14) -0.0304(3) 0.10061(11) 0.0303(6) Uani 1 1 d .
C14 C 0.25202(14) -0.1502(3) 0.13985(12) 0.0346(7) Uani 1 1 d .
O14 O 0.29056(13) -0.2430(3) 0.12836(10) 0.0526(6) Uani 1 1 d .
C15 C 0.28668(15) 0.0441(4) 0.07827(12) 0.0347(6) Uani 1 1 d .
C16 C 0.32671(15) 0.1357(4) 0.11724(12) 0.0373(7) Uani 1 1 d .
O16 O 0.34406(15) 0.2568(3) 0.10645(11) 0.0591(7) Uani 1 1 d .
O17 O 0.34129(11) 0.0722(3) 0.16216(9) 0.0450(6) Uani 1 1 d .
H1O H -0.042(2) -0.063(6) 0.025(2) 0.077(16) Uiso 1 1 d .
H2A H -0.0152(16) -0.006(4) 0.1454(14) 0.035(9) Uiso 1 1 d .
H2B H -0.0595(18) 0.115(4) 0.1290(14) 0.043(10) Uiso 1 1 d .
H5A H 0.0073(14) 0.134(3) 0.2259(11) 0.020(7) Uiso 1 1 d .
H5B H -0.0351(18) 0.267(4) 0.2074(14) 0.042(9) Uiso 1 1 d .
H17O H 0.366(2) 0.125(6) 0.1800(19) 0.075(15) Uiso 1 1 d .
H12A H 0.1725(17) -0.025(4) 0.0309(15) 0.041(9) Uiso 1 1 d .
H12B H 0.2084(16) -0.169(4) 0.0393(14) 0.038(9) Uiso 1 1 d .
H15A H 0.2720(18) 0.103(4) 0.0493(15) 0.049(10) Uiso 1 1 d .
H15B H 0.3160(17) -0.028(4) 0.0665(14) 0.042(9) Uiso 1 1 d .
N1 N -0.13792(18) 0.4883(4) 0.16682(14) 0.0457(7) Uani 1 1 d .
H1NA H -0.130(3) 0.509(7) 0.197(3) 0.11(2) Uiso 1 1 d .
H1NB H -0.101(2) 0.454(5) 0.1539(19) 0.071(14) Uiso 1 1 d .
H1NC H -0.1676(19) 0.424(5) 0.1628(15) 0.045(10) Uiso 1 1 d .
H1ND H -0.153(2) 0.575(6) 0.1515(19) 0.073(14) Uiso 1 1 d .
N2 N 0.19291(18) -0.4498(4) 0.22116(15) 0.0487(7) Uani 1 1 d .
H2NA H 0.154(3) -0.469(6) 0.2258(19) 0.075(15) Uiso 1 1 d .
H2NB H 0.215(3) -0.467(6) 0.247(3) 0.09(2) Uiso 1 1 d .
H2NC H 0.198(3) -0.352(7) 0.215(2) 0.10(2) Uiso 1 1 d .
H2ND H 0.205(2) -0.504(6) 0.195(2) 0.081(17) Uiso 1 1 d .
N3 N 0.01612(17) -0.3296(4) 0.14988(17) 0.0641(10) Uani 1 1 d D
H3NA H 0.034(2) -0.398(4) 0.1664(16) 0.083 Uiso 1 1 d D
H3NB H -0.0108(17) -0.289(5) 0.1681(15) 0.083 Uiso 1 1 d D
H3NC H -0.0047(19) -0.356(5) 0.1220(11) 0.083 Uiso 1 1 d D
H3ND H 0.0439(17) -0.267(4) 0.1432(17) 0.083 Uiso 1 1 d D
N4 N 0.15665(19) -0.3694(4) -0.03856(13) 0.0605(9) Uani 1 1 d D
H4NA H 0.141(2) -0.447(3) -0.0353(17) 0.079 Uiso 1 1 d D
H4NB H 0.1928(11) -0.355(5) -0.0261(16) 0.079 Uiso 1 1 d D
H4NC H 0.155(2) -0.327(4) -0.0668(10) 0.079 Uiso 1 1 d D
H4ND H 0.1315(18) -0.317(4) -0.0220(16) 0.079 Uiso 1 1 d D
O1W O 0.2500 0.4336(6) 0.0000 0.123(3) Uani 1 2 d S
O2WA O 0.0212(5) 0.0817(10) 0.4861(4) 0.107(3) Uiso 0.50 1 d P
O2WB O 0.0553(5) 0.1235(12) 0.4679(4) 0.118(3) Uiso 0.50 1 d P

loop_
_atom_site_aniso_label
_atom_site_aniso_U_11
_atom_site_aniso_U_22
_atom_site_aniso_U_33
_atom_site_aniso_U_23
_atom_site_aniso_U_13
_atom_site_aniso_U_12
V1 0.0312(3) 0.0332(3) 0.0243(3) 0.00297(19) 0.00723(19) 0.0015(2)
V2 0.0361(3) 0.0304(3) 0.0337(3) 0.0039(2) 0.0139(2) 0.0012(2)
O3 0.0266(9) 0.0323(10) 0.0282(10) 0.0024(8) 0.0075(8) 0.0010(8)
O5 0.0418(12) 0.0354(11) 0.0398(12) 0.0065(9) 0.0130(9) 0.0049(9)
O11 0.0421(12) 0.0449(13) 0.0363(12) -0.0043(10) 0.0089(9) -0.0111(10)
O13 0.0325(10) 0.0295(10) 0.0243(9) 0.0006(8) 0.0094(8) 0.0031(8)
O15 0.0391(11) 0.0378(12) 0.0331(11) 0.0061(9) 0.0070(9) 0.0053(9)
O21 0.0492(13) 0.0425(13) 0.0452(13) 0.0087(10) 0.0171(10) 0.0053(11)
O22 0.0445(13) 0.0420(13) 0.0445(13) 0.0084(10) 0.0157(10) 0.0009(10)
O31 0.0422(12) 0.0473(13) 0.0283(10) -0.0026(9) 0.0055(9) 0.0013(10)
O41 0.0582(16) 0.0453(14) 0.0694(17) -0.0065(13) 0.0174(13) -0.0110(12)
O42 0.0594(15) 0.0563(15) 0.0376(13) 0.0103(11) 0.0160(11) 0.0044(12)
C1 0.0353(15) 0.0407(17) 0.0311(15) -0.0053(13) 0.0034(12) -0.0028(13)
O1 0.0705(18) 0.085(2) 0.0400(14) -0.0273(15) 0.0197(13) -0.0405(16)
O2 0.0594(15) 0.0584(15) 0.0332(12) -0.0117(11) 0.0111(11) -0.0198(13)
C2 0.0327(16) 0.0383(17) 0.0313(15) -0.0042(13) 0.0055(12) -0.0056(13)
C3 0.0274(13) 0.0338(15) 0.0266(14) -0.0040(12) 0.0057(11) -0.0010(12)
C4 0.0360(15) 0.0351(16) 0.0281(14) -0.0017(12) 0.0040(12) 0.0039(13)
O4 0.0387(12) 0.0485(14) 0.0471(13) 0.0042(11) 0.0030(10) 0.0116(11)
C5 0.0292(14) 0.0352(16) 0.0284(14) -0.0024(12) 0.0084(11) -0.0015(12)
C6 0.0298(14) 0.0359(16) 0.0340(15) -0.0075(13) 0.0089(12) -0.0012(12)
O6 0.0500(14) 0.0399(13) 0.0469(13) -0.0020(11) 0.0041(11) -0.0102(11)
O7 0.0417(12) 0.0531(14) 0.0340(12) -0.0018(10) -0.0027(9) -0.0094(11)
C11 0.0411(17) 0.0386(17) 0.0352(16) -0.0048(13) 0.0033(13) -0.0028(14)
O12 0.0595(16) 0.0732(19) 0.0489(15) -0.0222(13) 0.0045(12) -0.0228(14)
C12 0.0409(17) 0.0421(18) 0.0266(15) -0.0079(14) 0.0074(13) -0.0020(14)
C13 0.0312(14) 0.0341(15) 0.0264(14) -0.0039(12) 0.0073(11) 0.0055(12)
C14 0.0358(15) 0.0340(16) 0.0344(15) -0.0037(12) 0.0052(12) 0.0014(13)
O14 0.0603(16) 0.0452(14) 0.0547(15) -0.0001(11) 0.0175(12) 0.0201(12)
C15 0.0325(15) 0.0421(17) 0.0304(15) -0.0026(13) 0.0075(12) -0.0003(14)
C16 0.0356(16) 0.0385(17) 0.0392(17) -0.0070(14) 0.0115(13) -0.0008(13)
O16 0.084(2) 0.0424(15) 0.0506(15) -0.0025(12) 0.0070(14) -0.0152(14)
O17 0.0415(13) 0.0524(15) 0.0392(13) 0.0017(11) -0.0053(10) -0.0121(11)
N1 0.0538(19) 0.0426(18) 0.0420(18) -0.0015(14) 0.0118(15) -0.0056(15)
N2 0.0445(18) 0.049(2) 0.051(2) -0.0004(16) -0.0022(16) -0.0047(15)
N3 0.055(2) 0.0414(18) 0.100(3) -0.0088(18) 0.030(2) -0.0116(15)
N4 0.077(2) 0.061(2) 0.0424(17) -0.0054(16) 0.0020(16) 0.0004(19)
O1W 0.110(4) 0.075(4) 0.196(7) 0.000 0.084(5) 0.000

loop_
_atom_type_symbol
_atom_type_description
_atom_type_scat_dispersion_real
_atom_type_scat_dispersion_imag
_atom_type_scat_source
C C 0.0033 0.0016 'International Tables Vol C Tables 4.2.6.8 and 6.1.1.4'
H H 0.0000 0.0000 'International Tables Vol C Tables 4.2.6.8 and 6.1.1.4'
N N 0.0061 0.0033 'International Tables Vol C Tables 4.2.6.8 and 6.1.1.4'
O O 0.0106 0.0060 'International Tables Vol C Tables 4.2.6.8 and 6.1.1.4'
V V 0.3005 0.5294 'International Tables Vol C Tables 4.2.6.8 and 6.1.1.4'

loop_
_geom_angle_atom_site_label_1
_geom_angle_atom_site_label_2
_geom_angle_atom_site_label_3
_geom_angle
O31 V1 O21 100.33(12)
O31 V1 O22 101.42(11)
O21 V1 O22 44.11(10)
O31 V1 O13 96.34(10)
O21 V1 O13 150.90(9)
O22 V1 O13 152.58(9)
O31 V1 O3 96.58(10)
O21 V1 O3 129.00(9)
O22 V1 O3 85.52(9)
O13 V1 O3 71.74(8)
O31 V1 O15 94.40(10)
O21 V1 O15 78.12(10)
O22 V1 O15 121.75(10)
O13 V1 O15 76.97(8)
O3 V1 O15 147.75(8)
O31 V1 O11 173.47(10)
O21 V1 O11 83.14(10)
O22 V1 O11 84.93(10)
O13 V1 O11 78.29(8)
O3 V1 O11 85.34(9)
O15 V1 O11 80.84(9)
O41 V2 O42 107.40(14)
O41 V2 O13 100.04(12)
O42 V2 O13 98.25(11)
O41 V2 O5 99.55(13)
O42 V2 O5 97.38(11)
O13 V2 O5 149.94(9)
O41 V2 O3 119.42(12)
O42 V2 O3 133.14(12)
O13 V2 O3 72.92(8)
O5 V2 O3 77.63(9)
C3 O3 V2 119.34(17)
C3 O3 V1 135.26(17)
V2 O3 V1 105.32(9)
C4 O5 V2 119.54(19)
C11 O11 V1 134.6(2)
C13 O13 V2 131.70(17)
C13 O13 V1 115.11(17)
V2 O13 V1 107.43(9)
C14 O15 V1 116.64(19)
O22 O21 V1 67.96(13)
O21 O22 V1 67.94(13)
O2 C1 O1 123.1(3)
O2 C1 C2 124.0(3)
O1 C1 C2 112.9(3)
C1 O1 H1O 106(4)
C1 C2 C3 115.1(3)
C1 C2 H2A 108(2)
C3 C2 H2A 111(2)
C1 C2 H2B 108(2)
C3 C2 H2B 107(2)
H2A C2 H2B 109(3)
O3 C3 C4 105.9(2)
O3 C3 C2 111.6(2)
C4 C3 C2 108.8(2)
O3 C3 C5 112.1(2)
C4 C3 C5 110.6(2)
C2 C3 C5 107.9(2)
O4 C4 O5 123.2(3)
O4 C4 C3 120.1(3)
O5 C4 C3 116.6(3)
C6 C5 C3 112.8(2)
C6 C5 H5A 109.6(18)
C3 C5 H5A 109.6(18)
C6 C5 H5B 107(2)
C3 C5 H5B 110(2)
H5A C5 H5B 107(3)
O6 C6 O7 124.4(3)
O6 C6 C5 119.1(3)
O7 C6 C5 116.5(3)
O12 C11 O11 123.5(3)
O12 C11 C12 117.6(3)
O11 C11 C12 118.8(3)
C11 C12 C13 115.5(2)
C11 C12 H12A 107(2)
C13 C12 H12A 108(2)
C11 C12 H12B 108(2)
C13 C12 H12B 110(2)
H12A C12 H12B 107(3)
O13 C13 C15 109.9(2)
O13 C13 C12 110.8(2)
C15 C13 C12 109.9(2)
O13 C13 C14 106.8(2)
C15 C13 C14 111.5(2)
C12 C13 C14 107.9(3)
O14 C14 O15 123.9(3)
O14 C14 C13 120.7(3)
O15 C14 C13 115.3(3)
C16 C15 C13 114.0(2)
C16 C15 H15A 109(2)
C13 C15 H15A 110(2)
C16 C15 H15B 106(2)
C13 C15 H15B 110(2)
H15A C15 H15B 108(3)
O16 C16 O17 124.4(3)
O16 C16 C15 121.7(3)
O17 C16 C15 113.9(3)
C16 O17 H17O 108(4)
H1NA N1 H1NB 109(5)
H1NA N1 H1NC 111(5)
H1NB N1 H1NC 110(4)
H1NA N1 H1ND 103(5)
H1NB N1 H1ND 114(4)
H1NC N1 H1ND 109(4)
H2NA N2 H2NB 110(5)
H2NA N2 H2NC 111(5)
H2NB N2 H2NC 106(5)
H2NA N2 H2ND 109(5)
H2NB N2 H2ND 110(5)
H2NC N2 H2ND 111(5)
H3NA N3 H3NB 110(4)
H3NA N3 H3NC 113(4)
H3NB N3 H3NC 106(3)
H3NA N3 H3ND 110(3)
H3NB N3 H3ND 108(3)
H3NC N3 H3ND 110(4)
H4NA N4 H4NB 119(4)
H4NA N4 H4NC 123(4)
H4NB N4 H4NC 104(3)
H4NA N4 H4ND 100(3)
H4NB N4 H4ND 108(4)
H4NC N4 H4ND 101(3)

loop_
_geom_bond_atom_site_label_1
_geom_bond_atom_site_label_2
_geom_bond_distance
V1 O31 1.601(2)
V1 O21 1.883(2)
V1 O22 1.883(2)
V1 O13 2.008(2)
V1 O3 2.033(2)
V1 O15 2.052(2)
V1 O11 2.266(2)
V2 O41 1.621(3)
V2 O42 1.628(2)
V2 O13 1.977(2)
V2 O5 1.988(2)
V2 O3 2.008(2)
O3 C3 1.422(3)
O5 C4 1.282(4)
O11 C11 1.272(4)
O13 C13 1.421(3)
O15 C14 1.289(4)
O21 O22 1.414(3)
C1 O2 1.217(4)
C1 O1 1.306(4)
C1 C2 1.488(4)
O1 H1O 0.74(5)
C2 C3 1.535(4)
C2 H2A 0.91(4)
C2 H2B 0.92(4)
C3 C4 1.531(4)
C3 C5 1.536(4)
C4 O4 1.231(4)
C5 C6 1.513(4)
C5 H5A 0.92(3)
C5 H5B 1.01(4)
C6 O6 1.247(4)
C6 O7 1.269(4)
C11 O12 1.243(4)
C11 C12 1.521(4)
C12 C13 1.534(4)
C12 H12A 0.97(4)
C12 H12B 0.92(4)
C13 C15 1.531(4)
C13 C14 1.540(4)
C14 O14 1.229(4)
C15 C16 1.504(4)
C15 H15A 0.95(4)
C15 H15B 0.97(4)
C16 O16 1.215(4)
C16 O17 1.305(4)
O17 H17O 0.81(5)
N1 H1NA 0.80(7)
N1 H1NB 0.93(5)
N1 H1NC 0.86(4)
N1 H1ND 0.94(6)
N2 H2NA 0.85(5)
N2 H2NB 0.80(6)
N2 H2NC 0.93(7)
N2 H2ND 0.89(6)
N3 H3NA 0.830(18)
N3 H3NB 0.847(18)
N3 H3NC 0.841(18)
N3 H3ND 0.845(18)
N4 H4NA 0.800(18)
N4 H4NB 0.801(18)
N4 H4NC 0.823(18)
N4 H4ND 0.856(18)
O2WA O2WB 0.967(11)
